data_4508705
loop_
_publ_author_name
'Fridman, N.'
'Speiser, S.'
'Kaftory, M.'

_publ_section_title
;
 Structures and Chromogenic Properties of Bisimidazole Derivatives
;
_journal_issue 7
_journal_name_full 'Crystal Growth &amp; Design'
_journal_page_first 1653
_journal_paper_doi 10.1021/cg060107j
_journal_volume 6
_journal_year 2006
_chemical_formula_moiety 'C38 H32 N4 O4 S, 2(C3 H6 O), 2(H2 O)'
_chemical_formula_sum 'C44 H48 N4 O8 S'
_chemical_formula_weight 792.92
_chemical_name_systematic
;
 1H-Imidazol, 2,2'-(2,5-thiophenediyl)bis[4,5-bis(4-methoxyphenyl)]
;
_space_group_IT_number 14
_symmetry_cell_setting monoclinic
_symmetry_space_group_name_Hall '-P 2ybc'
_symmetry_space_group_name_H-M 'P 1 21/c 1'
_atom_sites_solution_hydrogens geom
_atom_sites_solution_primary direct
_atom_sites_solution_secondary difmap
_audit_creation_method SHELXL-97
_cell_angle_alpha 90.00
_cell_angle_beta 113.45(2)
_cell_angle_gamma 90.00
_cell_formula_units_Z 8
_cell_length_a 17.535(3)
_cell_length_b 25.094(5)
_cell_length_c 20.924(4)
_cell_measurement_reflns_used 26245
_cell_measurement_temperature 240(2)
_cell_measurement_theta_max 25.350
_cell_measurement_theta_min 1.018
_cell_volume 8447(3)
_computing_cell_refinement 'Denzo SMN (Otwinowski & Minor 1997)'
_computing_data_collection 'Collect (Nonius, 2000)'
_computing_data_reduction 'Denzo SMN (Otwinowski & Minor 1997)'
_computing_molecular_graphics 'Ortep-3 for Windows (Farrugia, 1999)'
_computing_structure_refinement 'SHELXL-97 (Sheldrick, 1997)'
_computing_structure_solution 'SHELXS-97 (Sheldrick, 1997)'
_diffrn_ambient_temperature 240(2)
_diffrn_detector_area_resol_mean 95
_diffrn_measured_fraction_theta_full 0.987
_diffrn_measured_fraction_theta_max 0.987
_diffrn_measurement_device_type KappaCCD
_diffrn_measurement_method 'phi scan @ omega scan'
_diffrn_radiation_monochromator graphite
_diffrn_radiation_source 'fine-focus sealed tube'
_diffrn_radiation_type MoK\a
_diffrn_radiation_wavelength 0.71073
_diffrn_reflns_av_R_equivalents 0.0969
_diffrn_reflns_av_sigmaI/netI 0.2125
_diffrn_reflns_limit_h_max 20
_diffrn_reflns_limit_h_min -20
_diffrn_reflns_limit_k_max 29
_diffrn_reflns_limit_k_min -23
_diffrn_reflns_limit_l_max 24
_diffrn_reflns_limit_l_min -24
_diffrn_reflns_number 27450
_diffrn_reflns_theta_full 25.05
_diffrn_reflns_theta_max 25.05
_diffrn_reflns_theta_min 1.34
_diffrn_standards_decay_% none
_diffrn_standards_interval_count none
_diffrn_standards_interval_time none
_diffrn_standards_number none
_exptl_absorpt_coefficient_mu 0.133
_exptl_absorpt_correction_type none
_exptl_absorpt_process_details none
_exptl_crystal_colour yellow
_exptl_crystal_density_diffrn 1.247
_exptl_crystal_density_meas ?
_exptl_crystal_density_method 'not measured'
_exptl_crystal_description needle
_exptl_crystal_F_000 3360
_exptl_crystal_size_max 0.54
_exptl_crystal_size_mid 0.21
_exptl_crystal_size_min 0.18
_refine_diff_density_max 0.160
_refine_diff_density_min -0.225
_refine_diff_density_rms 0.039
_refine_ls_extinction_method none
_refine_ls_goodness_of_fit_ref 0.720
_refine_ls_hydrogen_treatment mixed
_refine_ls_matrix_type full
_refine_ls_number_parameters 1139
_refine_ls_number_reflns 14768
_refine_ls_number_restraints 8
_refine_ls_restrained_S_all 0.720
_refine_ls_R_factor_all 0.1720
_refine_ls_R_factor_gt 0.0423
_refine_ls_shift/su_max 0.043
_refine_ls_shift/su_mean 0.002
_refine_ls_structure_factor_coef Fsqd
_refine_ls_weighting_details 'calc w=1/[\s^2^(Fo^2^)+(0.0302P)^2^+0.0000P] where P=(Fo^2^+2Fc^2^)/3'
_refine_ls_weighting_scheme calc
_refine_ls_wR_factor_gt 0.0741
_refine_ls_wR_factor_ref 0.0864
_reflns_number_gt 5147
_reflns_number_total 14768
_reflns_threshold_expression >2sigma(I)
_cod_data_source_file cg060107jsup9.cif
_cod_data_source_block natalia94
_cod_depositor_comments
;
The following automatic conversions were performed:

'_exptl_crystal_density_meas' value 'none' was changed to '?' - the
value is perceived as not measured.

Automatic conversion script
Id: cif_fix_values 3008 2015-01-20 13:52:24Z robertas 
;
_cod_original_sg_symbol_H-M 'P 21/c'
_cod_database_code 4508705

loop_
_symmetry_equiv_pos_as_xyz
'x, y, z'
'-x, y+1/2, -z+1/2'
'-x, -y, -z'
'x, -y-1/2, z-1/2'

loop_
_atom_site_label
_atom_site_type_symbol
_atom_site_fract_x
_atom_site_fract_y
_atom_site_fract_z
_atom_site_U_iso_or_equiv
_atom_site_adp_type
_atom_site_occupancy
_atom_site_symmetry_multiplicity
_atom_site_calc_flag
_atom_site_refinement_flags
S1A S 0.00779(5) -0.14231(2) 0.26399(4) 0.0529(2) Uani 1 1 d .
O1A O -0.59600(12) 0.00528(6) 0.03928(10) 0.0550(5) Uani 1 1 d .
O2A O -0.44174(13) -0.34453(8) 0.17645(11) 0.0811(7) Uani 1 1 d .
O3A O 0.42448(12) -0.36504(6) 0.31643(10) 0.0606(6) Uani 1 1 d .
O4A O 0.63392(12) -0.03921(6) 0.49631(10) 0.0646(6) Uani 1 1 d .
N1A N -0.17993(14) -0.15695(7) 0.22098(12) 0.0477(6) Uani 1 1 d .
N2A N -0.21739(13) -0.07400(8) 0.18774(11) 0.0447(6) Uani 1 1 d .
H2G H -0.2134 -0.0404 0.1815 0.061(10) Uiso 1 1 calc R
N3A N 0.19155(14) -0.16626(7) 0.30312(12) 0.0482(6) Uani 1 1 d .
N4A N 0.24076(14) -0.08540(8) 0.33696(11) 0.0445(6) Uani 1 1 d .
H4G H 0.2418 -0.0517 0.3450 0.075(11) Uiso 1 1 calc R
C1A C -0.37073(17) -0.07597(9) 0.13245(14) 0.0360(7) Uani 1 1 d .
C2A C -0.38138(17) -0.02251(10) 0.14709(14) 0.0441(7) Uani 1 1 d .
H2A H -0.3368 -0.0040 0.1794 0.033(7) Uiso 1 1 calc R
C3A C -0.45636(18) 0.00291(10) 0.11466(14) 0.0455(8) Uani 1 1 d .
H3A H -0.4618 0.0384 0.1251 0.048(8) Uiso 1 1 calc R
C4A C -0.52356(17) -0.02370(10) 0.06675(14) 0.0404(7) Uani 1 1 d .
C5A C -0.51462(18) -0.07577(10) 0.05033(14) 0.0438(8) Uani 1 1 d .
H5A H -0.5595 -0.0938 0.0177 0.041(8) Uiso 1 1 calc R
C6A C -0.43879(17) -0.10134(9) 0.08238(14) 0.0395(7) Uani 1 1 d .
H6A H -0.4333 -0.1363 0.0701 0.037(7) Uiso 1 1 calc R
C7A C -0.29016(16) -0.10239(9) 0.16761(13) 0.0386(7) Uani 1 1 d .
C8A C -0.26565(18) -0.15396(9) 0.18902(14) 0.0419(7) Uani 1 1 d .
C9A C -0.31338(17) -0.20340(9) 0.18406(13) 0.0415(7) Uani 1 1 d .
C10A C -0.38932(18) -0.20473(10) 0.18985(14) 0.0506(8) Uani 1 1 d .
H10A H -0.4132 -0.1729 0.1954 0.038(7) Uiso 1 1 calc R
C11A C -0.4307(2) -0.25216(10) 0.18757(14) 0.0581(9) Uani 1 1 d .
H11A H -0.4817 -0.2521 0.1915 0.073(11) Uiso 1 1 calc R
C12A C -0.3953(2) -0.29964(11) 0.17939(15) 0.0542(8) Uani 1 1 d .
C13A C -0.31975(19) -0.30012(10) 0.17425(14) 0.0545(9) Uani 1 1 d .
H13A H -0.2959 -0.3321 0.1692 0.043(7) Uiso 1 1 calc R
C14A C -0.27919(19) -0.25200(9) 0.17665(13) 0.0490(8) Uani 1 1 d .
H14A H -0.2279 -0.2523 0.1732 0.048(8) Uiso 1 1 calc R
C15A C -0.15300(17) -0.10782(10) 0.21913(15) 0.0447(8) Uani 1 1 d .
C16A C -0.06607(17) -0.09253(9) 0.24517(14) 0.0479(8) Uani 1 1 d .
C18A C 0.05730(18) -0.04598(10) 0.27936(17) 0.0709(10) Uani 1 1 d .
H18A H 0.0908 -0.0158 0.2894 0.054(8) Uiso 1 1 calc R
C17A C -0.02984(18) -0.04377(11) 0.25603(16) 0.0710(11) Uani 1 1 d .
H17A H -0.0595 -0.0121 0.2488 0.094(11) Uiso 1 1 calc R
C19A C 0.08780(17) -0.09651(10) 0.28589(14) 0.0501(8) Uani 1 1 d .
C20A C 0.17192(18) -0.11564(10) 0.30810(14) 0.0452(8) Uani 1 1 d .
C21A C 0.27709(18) -0.16809(9) 0.32963(14) 0.0421(8) Uani 1 1 d .
C22A C 0.30939(17) -0.11773(9) 0.35141(14) 0.0397(7) Uani 1 1 d .
C23A C 0.39413(17) -0.09682(9) 0.38666(14) 0.0395(7) Uani 1 1 d .
C24A C 0.45580(17) -0.12669(9) 0.43682(14) 0.0437(8) Uani 1 1 d .
H24A H 0.4434 -0.1608 0.4472 0.057(8) Uiso 1 1 calc R
C25A C 0.53502(18) -0.10695(10) 0.47158(15) 0.0488(8) Uani 1 1 d .
H25A H 0.5758 -0.1280 0.5040 0.047(8) Uiso 1 1 calc R
C26A C 0.55375(18) -0.05557(10) 0.45808(15) 0.0464(8) Uani 1 1 d .
C27A C 0.49348(18) -0.02531(10) 0.40956(15) 0.0478(8) Uani 1 1 d .
H27A H 0.5057 0.0092 0.4005 0.060(8) Uiso 1 1 calc R
C28A C 0.41493(18) -0.04556(10) 0.37397(15) 0.0483(8) Uani 1 1 d .
H28A H 0.3749 -0.0245 0.3408 0.042(8) Uiso 1 1 calc R
C29A C 0.31918(17) -0.21876(9) 0.32752(13) 0.0403(7) Uani 1 1 d .
C30A C 0.28367(18) -0.26703(10) 0.33399(14) 0.0516(8) Uani 1 1 d .
H30A H 0.2347 -0.2670 0.3413 0.033(7) Uiso 1 1 calc R
C31A C 0.32018(18) -0.31497(10) 0.32967(14) 0.0526(8) Uani 1 1 d .
H31A H 0.2956 -0.3469 0.3337 0.066(9) Uiso 1 1 calc R
C32A C 0.39281(18) -0.31540(10) 0.31946(14) 0.0477(8) Uani 1 1 d .
C33A C 0.42914(17) -0.26821(10) 0.31319(13) 0.0464(8) Uani 1 1 d .
H33A H 0.4786 -0.2684 0.3066 0.030(7) Uiso 1 1 calc R
C34A C 0.39154(17) -0.22039(9) 0.31673(13) 0.0462(8) Uani 1 1 d .
H34A H 0.4158 -0.1886 0.3117 0.046(8) Uiso 1 1 calc R
C35A C -0.66930(18) -0.02221(12) -0.00347(17) 0.0649(9) Uani 1 1 d .
H35A H -0.7154 0.0021 -0.0188 0.112(13) Uiso 1 1 calc R
H35B H -0.6799 -0.0506 0.0227 0.087(12) Uiso 1 1 calc R
H35C H -0.6622 -0.0367 -0.0432 0.055(9) Uiso 1 1 calc R
C36A C -0.4095(3) -0.39369(12) 0.1675(3) 0.1038(14) Uani 1 1 d .
H36A H -0.4446 -0.4219 0.1711 0.096(11) Uiso 1 1 calc R
H36B H -0.3545 -0.3981 0.2029 0.23(3) Uiso 1 1 calc R
H36C H -0.4073 -0.3948 0.1224 0.134(17) Uiso 1 1 calc R
C37A C 0.4910(2) -0.36708(12) 0.2940(2) 0.0800(11) Uani 1 1 d .
H37A H 0.5038 -0.4036 0.2887 0.080(9) Uiso 1 1 calc R
H37B H 0.5390 -0.3501 0.3280 0.122(15) Uiso 1 1 calc R
H37C H 0.4750 -0.3490 0.2502 0.23(3) Uiso 1 1 calc R
C38A C 0.6550(2) 0.01452(11) 0.48937(18) 0.0677(9) Uani 1 1 d .
H38A H 0.7110 0.0214 0.5217 0.132(16) Uiso 1 1 calc R
H38B H 0.6177 0.0380 0.4991 0.120(15) Uiso 1 1 calc R
H38C H 0.6506 0.0205 0.4427 0.062(10) Uiso 1 1 calc R
S1B S 0.00915(5) 0.10525(2) 0.25531(4) 0.0492(2) Uani 1 1 d .
O1B O 0.39061(12) 0.20388(6) -0.00252(10) 0.0608(6) Uani 1 1 d .
O2B O 0.35173(13) -0.12228(6) 0.18066(11) 0.0667(6) Uani 1 1 d .
O3B O -0.38497(12) 0.23746(7) 0.48601(10) 0.0652(6) Uani 1 1 d .
O4B O -0.37511(12) -0.09405(7) 0.32449(10) 0.0706(6) Uani 1 1 d .
N1B N 0.14735(14) 0.08033(7) 0.20642(11) 0.0477(6) Uani 1 1 d .
N2B N 0.16020(13) 0.16085(8) 0.16845(11) 0.0425(6) Uani 1 1 d .
H2H H 0.1532 0.1944 0.1600 0.067(10) Uiso 1 1 calc R
N3B N -0.13392(13) 0.08983(7) 0.30064(11) 0.0446(6) Uani 1 1 d .
N4B N -0.14714(13) 0.17312(8) 0.32839(10) 0.0418(6) Uani 1 1 d .
H4H H -0.1390 0.2069 0.3339 0.057(9) Uiso 1 1 calc R
C1B C 0.25920(16) 0.14839(9) 0.11179(13) 0.0387(7) Uani 1 1 d .
C2B C 0.28219(16) 0.20191(9) 0.11548(14) 0.0476(8) Uani 1 1 d .
H2B H 0.2682 0.2249 0.1440 0.046(8) Uiso 1 1 calc R
C3B C 0.32529(17) 0.22159(9) 0.07783(14) 0.0453(8) Uani 1 1 d .
H3B H 0.3397 0.2575 0.0811 0.034(7) Uiso 1 1 calc R
C4B C 0.34694(18) 0.18852(10) 0.03571(14) 0.0466(8) Uani 1 1 d .
C5B C 0.32583(17) 0.13472(10) 0.03173(14) 0.0514(8) Uani 1 1 d .
H5B H 0.3413 0.1117 0.0041 0.055(8) Uiso 1 1 calc R
C6B C 0.28214(17) 0.11593(9) 0.06875(14) 0.0465(8) Uani 1 1 d .
H6B H 0.2674 0.0801 0.0649 0.053(8) Uiso 1 1 calc R
C7B C 0.21156(16) 0.12779(9) 0.15016(13) 0.0393(7) Uani 1 1 d .
C8B C 0.20262(16) 0.07792(9) 0.17426(14) 0.0426(8) Uani 1 1 d .
C9B C 0.24311(17) 0.02660(9) 0.17360(14) 0.0430(8) Uani 1 1 d .
C10B C 0.32535(17) 0.02275(10) 0.18291(13) 0.0462(8) Uani 1 1 d .
H10B H 0.3560 0.0538 0.1876 0.034(7) Uiso 1 1 calc R
C11B C 0.36373(19) -0.02579(10) 0.18554(13) 0.0469(8) Uani 1 1 d .
H11B H 0.4194 -0.0271 0.1921 0.033(7) Uiso 1 1 calc R
C12B C 0.31972(19) -0.07191(10) 0.17853(15) 0.0487(8) Uani 1 1 d .
C13B C 0.23694(19) -0.06963(10) 0.16859(15) 0.0587(9) Uani 1 1 d .
H13B H 0.2066 -0.1009 0.1636 0.063(9) Uiso 1 1 calc R
C14B C 0.19929(19) -0.02096(10) 0.16614(14) 0.0557(8) Uani 1 1 d .
H14B H 0.1436 -0.0199 0.1594 0.040(8) Uiso 1 1 calc R
C15B C 0.12295(17) 0.13128(10) 0.20185(14) 0.0440(7) Uani 1 1 d .
C16B C 0.06295(17) 0.15096(9) 0.22769(14) 0.0440(7) Uani 1 1 d .
C17B C 0.03832(18) 0.20147(10) 0.23359(15) 0.0576(9) Uani 1 1 d .
H17B H 0.0604 0.2316 0.2214 0.063(9) Uiso 1 1 calc R
C18B C -0.02381(18) 0.20369(10) 0.25997(15) 0.0581(9) Uani 1 1 d .
H18B H -0.0470 0.2354 0.2669 0.063(9) Uiso 1 1 calc R
C19B C -0.04665(16) 0.15494(9) 0.27427(14) 0.0416(7) Uani 1 1 d .
C20B C -0.10742(16) 0.13972(10) 0.30114(13) 0.0419(7) Uani 1 1 d .
C21B C -0.19351(17) 0.09238(9) 0.32792(13) 0.0406(7) Uani 1 1 d .
C22B C -0.20280(16) 0.14428(9) 0.34587(13) 0.0382(7) Uani 1 1 d .
C23B C -0.25336(16) 0.16894(9) 0.37912(13) 0.0381(7) Uani 1 1 d .
C24B C -0.27749(17) 0.14083(10) 0.42526(14) 0.0490(8) Uani 1 1 d .
H24B H -0.2635 0.1050 0.4332 0.047(8) Uiso 1 1 calc R
C25B C -0.32107(18) 0.16421(10) 0.45938(15) 0.0553(9) Uani 1 1 d .
H25B H -0.3367 0.1443 0.4896 0.057(9) Uiso 1 1 calc R
C26B C -0.34195(18) 0.21808(10) 0.44857(15) 0.0498(8) Uani 1 1 d .
C27B C -0.31964(17) 0.24669(10) 0.40309(14) 0.0484(8) Uani 1 1 d .
H27B H -0.3340 0.2825 0.3952 0.061(9) Uiso 1 1 calc R
C28B C -0.27575(16) 0.22266(10) 0.36874(14) 0.0462(8) Uani 1 1 d .
H28B H -0.2608 0.2427 0.3381 0.037(7) Uiso 1 1 calc R
C29B C -0.23938(17) 0.04350(9) 0.33045(14) 0.0397(7) Uani 1 1 d .
C30B C -0.1986(2) -0.00533(10) 0.34770(14) 0.0538(8) Uani 1 1 d .
H30B H -0.1415 -0.0067 0.3600 0.058(9) Uiso 1 1 calc R
C31B C -0.2414(2) -0.05224(10) 0.34694(15) 0.0565(9) Uani 1 1 d .
H31B H -0.2131 -0.0845 0.3588 0.076(10) Uiso 1 1 calc R
C32B C -0.3252(2) -0.05045(10) 0.32874(14) 0.0502(8) Uani 1 1 d .
C33B C -0.3679(2) -0.00267(10) 0.31013(13) 0.0491(8) Uani 1 1 d .
H33B H -0.4251 -0.0018 0.2970 0.058(9) Uiso 1 1 calc R
C34B C -0.32471(18) 0.04363(10) 0.31122(14) 0.0472(8) Uani 1 1 d .
H34B H -0.3536 0.0756 0.2987 0.030(7) Uiso 1 1 calc R
C35B C 0.4129(2) 0.25892(9) 0.00038(18) 0.0606(9) Uani 1 1 d .
H35D H 0.4423 0.2650 -0.0291 0.077(10) Uiso 1 1 calc R
H35E H 0.4479 0.2683 0.0475 0.065(10) Uiso 1 1 calc R
H35F H 0.3635 0.2804 -0.0153 0.063(10) Uiso 1 1 calc R
C36B C 0.4393(2) -0.12610(11) 0.2040(2) 0.0743(11) Uani 1 1 d .
H36D H 0.4552 -0.1630 0.2081 0.055(8) Uiso 1 1 calc R
H36E H 0.4651 -0.1091 0.2486 0.079(13) Uiso 1 1 calc R
H36F H 0.4567 -0.1089 0.1711 0.092(12) Uiso 1 1 calc R
C37B C -0.3994(2) 0.29380(10) 0.4832(2) 0.0671(10) Uani 1 1 d .
H37D H -0.4254 0.3030 0.5144 0.082(11) Uiso 1 1 calc R
H37E H -0.4351 0.3038 0.4366 0.122(16) Uiso 1 1 calc R
H37F H -0.3474 0.3123 0.4969 0.072(11) Uiso 1 1 calc R
C38B C -0.3350(3) -0.14170(12) 0.3578(2) 0.0963(13) Uani 1 1 d .
H38D H -0.3760 -0.1688 0.3517 0.159(17) Uiso 1 1 calc R
H38E H -0.3047 -0.1351 0.4066 0.17(2) Uiso 1 1 calc R
H38F H -0.2974 -0.1534 0.3376 0.081(14) Uiso 1 1 calc R
O1 O -0.05896(19) -0.13664(10) 0.42875(15) 0.1133(10) Uani 1 1 d .
O2 O 0.03351(18) -0.13111(9) 0.08787(15) 0.1177(10) Uani 1 1 d .
O3 O 0.22496(17) 0.12390(9) 0.41392(14) 0.1046(9) Uani 1 1 d .
O4 O -0.19263(19) 0.12033(9) 0.08012(14) 0.1124(10) Uani 1 1 d .
O5 O -0.14141(15) -0.22436(8) 0.34276(16) 0.0605(6) Uani 1 1 d D
H5G H -0.122(2) -0.2034(10) 0.3751(13) 0.102(15) Uiso 1 1 d D
H5H H -0.150(3) -0.2084(13) 0.3058(13) 0.16(2) Uiso 1 1 d D
O6 O -0.19361(16) 0.03549(8) 0.17159(16) 0.0600(6) Uani 1 1 d D
H6G H -0.1993(19) 0.0565(9) 0.1401(12) 0.091(14) Uiso 1 1 d D
H6H H -0.1666(19) 0.0486(11) 0.2098(11) 0.106(16) Uiso 1 1 d D
O7 O 0.12468(16) -0.21618(8) 0.16968(17) 0.0610(6) Uani 1 1 d D
H7G H 0.146(2) -0.2032(12) 0.2097(11) 0.118(18) Uiso 1 1 d D
H7H H 0.099(2) -0.1944(11) 0.1381(14) 0.130(18) Uiso 1 1 d D
O8 O 0.23407(17) 0.02813(8) 0.34086(17) 0.0643(7) Uani 1 1 d D
H8G H 0.243(2) 0.0503(10) 0.3717(13) 0.113(17) Uiso 1 1 d D
H8H H 0.204(2) 0.0403(12) 0.3011(11) 0.133(19) Uiso 1 1 d D
C1 C 0.0567(2) -0.07850(13) 0.4648(2) 0.1377(17) Uani 1 1 d .
H1A H 0.0154 -0.0512 0.4456 0.207 Uiso 1 1 calc R
H1B H 0.0978 -0.0754 0.4455 0.207 Uiso 1 1 calc R
H1C H 0.0828 -0.0745 0.5145 0.207 Uiso 1 1 calc R
C2 C 0.0162(3) -0.13217(16) 0.4473(2) 0.0943(13) Uani 1 1 d .
C3 C 0.0703(2) -0.17883(14) 0.4532(2) 0.1357(17) Uani 1 1 d .
H3C H 0.0366 -0.2089 0.4305 0.204 Uiso 1 1 calc R
H3D H 0.1015 -0.1870 0.5015 0.204 Uiso 1 1 calc R
H3E H 0.1078 -0.1708 0.4314 0.204 Uiso 1 1 calc R
C4 C -0.0950(2) -0.17156(13) 0.07111(18) 0.1195(15) Uani 1 1 d .
H4C H -0.0617 -0.2030 0.0877 0.179 Uiso 1 1 calc R
H4D H -0.1338 -0.1771 0.0240 0.179 Uiso 1 1 calc R
H4E H -0.1248 -0.1643 0.1000 0.179 Uiso 1 1 calc R
C5 C -0.0401(3) -0.12533(15) 0.0737(2) 0.0909(13) Uani 1 1 d .
C6 C -0.0776(2) -0.07095(12) 0.0587(2) 0.1375(18) Uani 1 1 d .
H6C H -0.0357 -0.0448 0.0820 0.206 Uiso 1 1 calc R
H6D H -0.1215 -0.0684 0.0750 0.206 Uiso 1 1 calc R
H6E H -0.0996 -0.0646 0.0094 0.206 Uiso 1 1 calc R
C7 C 0.1278(2) 0.07981(13) 0.44809(18) 0.1185(15) Uani 1 1 d .
H7A H 0.1473 0.0485 0.4328 0.178 Uiso 1 1 calc R
H7B H 0.0687 0.0829 0.4231 0.178 Uiso 1 1 calc R
H7C H 0.1409 0.0771 0.4971 0.178 Uiso 1 1 calc R
C8 C 0.1692(3) 0.12787(15) 0.43449(19) 0.0854(12) Uani 1 1 d .
C9 C 0.1409(2) 0.18133(11) 0.44820(18) 0.1148(14) Uani 1 1 d .
H9A H 0.1725 0.2087 0.4379 0.172 Uiso 1 1 calc R
H9B H 0.1491 0.1837 0.4963 0.172 Uiso 1 1 calc R
H9C H 0.0830 0.1859 0.4193 0.172 Uiso 1 1 calc R
C10 C -0.0894(3) 0.08041(14) 0.0512(2) 0.155(2) Uani 1 1 d .
H10C H -0.0997 0.0503 0.0749 0.233 Uiso 1 1 calc R
H10D H -0.0315 0.0897 0.0724 0.233 Uiso 1 1 calc R
H10E H -0.1040 0.0716 0.0031 0.233 Uiso 1 1 calc R
C11 C -0.1387(3) 0.12495(18) 0.0560(2) 0.1022(15) Uani 1 1 d .
C12 C -0.1261(3) 0.17931(14) 0.0336(2) 0.177(2) Uani 1 1 d .
H12A H -0.1528 0.2050 0.0518 0.266 Uiso 1 1 calc R
H12B H -0.1497 0.1811 -0.0163 0.266 Uiso 1 1 calc R
H12C H -0.0677 0.1869 0.0509 0.266 Uiso 1 1 calc R

loop_
_atom_site_aniso_label
_atom_site_aniso_U_11
_atom_site_aniso_U_22
_atom_site_aniso_U_33
_atom_site_aniso_U_23
_atom_site_aniso_U_13
_atom_site_aniso_U_12
S1A 0.0398(5) 0.0416(4) 0.0761(6) -0.0009(4) 0.0217(5) 0.0007(3)
O1A 0.0402(14) 0.0572(12) 0.0593(15) 0.0037(11) 0.0109(12) 0.0064(11)
O2A 0.0881(18) 0.0466(13) 0.112(2) 0.0057(12) 0.0441(16) -0.0194(12)
O3A 0.0621(16) 0.0436(11) 0.0819(16) -0.0018(10) 0.0349(13) 0.0099(10)
O4A 0.0497(16) 0.0505(12) 0.0779(17) -0.0009(11) 0.0089(13) -0.0079(10)
N1A 0.0367(18) 0.0370(13) 0.0667(19) 0.0037(12) 0.0177(15) 0.0011(11)
N2A 0.0357(17) 0.0375(15) 0.0601(18) 0.0018(12) 0.0184(15) 0.0012(12)
N3A 0.0377(18) 0.0391(13) 0.0634(19) -0.0037(12) 0.0155(15) 0.0007(11)
N4A 0.0373(17) 0.0395(15) 0.0562(18) -0.0042(12) 0.0182(15) 0.0020(12)
C1A 0.034(2) 0.0388(16) 0.038(2) 0.0002(14) 0.0179(17) -0.0024(14)
C2A 0.039(2) 0.0477(17) 0.041(2) -0.0076(16) 0.0109(18) -0.0056(16)
C3A 0.040(2) 0.0389(18) 0.054(2) -0.0038(15) 0.0151(18) 0.0022(15)
C4A 0.033(2) 0.0445(17) 0.043(2) 0.0047(15) 0.0144(17) 0.0043(15)
C5A 0.040(2) 0.0411(17) 0.047(2) -0.0019(15) 0.0134(19) -0.0068(16)
C6A 0.039(2) 0.0339(16) 0.048(2) -0.0013(14) 0.0210(18) 0.0017(15)
C7A 0.0260(19) 0.0425(16) 0.046(2) -0.0016(14) 0.0125(17) -0.0032(15)
C8A 0.038(2) 0.0380(17) 0.052(2) 0.0007(14) 0.0200(18) 0.0000(14)
C9A 0.033(2) 0.0377(16) 0.048(2) 0.0033(13) 0.0108(17) 0.0021(14)
C10A 0.049(2) 0.0410(18) 0.070(2) 0.0062(15) 0.032(2) 0.0063(16)
C11A 0.048(2) 0.051(2) 0.077(3) 0.0113(16) 0.027(2) 0.0002(16)
C12A 0.057(2) 0.046(2) 0.059(2) 0.0029(15) 0.022(2) -0.0053(17)
C13A 0.061(2) 0.0327(18) 0.065(2) 0.0002(15) 0.019(2) 0.0026(16)
C14A 0.042(2) 0.0443(18) 0.062(2) -0.0018(14) 0.0227(18) 0.0023(15)
C15A 0.032(2) 0.0445(17) 0.058(2) 0.0015(15) 0.0178(18) 0.0039(16)
C16A 0.028(2) 0.0445(16) 0.067(2) 0.0063(15) 0.0152(17) 0.0089(14)
C18A 0.038(2) 0.0380(18) 0.124(3) -0.0080(17) 0.020(2) -0.0052(16)
C17A 0.040(2) 0.0357(18) 0.127(3) 0.0052(17) 0.023(2) 0.0018(16)
C19A 0.035(2) 0.0429(16) 0.069(2) -0.0042(15) 0.0165(18) -0.0046(14)
C20A 0.034(2) 0.0467(18) 0.053(2) -0.0026(15) 0.0150(18) -0.0018(16)
C21A 0.034(2) 0.0385(17) 0.051(2) 0.0017(14) 0.0138(18) 0.0023(14)
C22A 0.031(2) 0.0463(17) 0.043(2) 0.0018(14) 0.0162(17) 0.0063(15)
C23A 0.036(2) 0.0411(16) 0.040(2) -0.0008(14) 0.0139(17) 0.0052(14)
C24A 0.042(2) 0.0321(16) 0.055(2) 0.0010(15) 0.0171(19) 0.0040(15)
C25A 0.041(2) 0.0389(16) 0.058(2) 0.0043(16) 0.0110(19) 0.0098(16)
C26A 0.035(2) 0.0463(18) 0.051(2) -0.0041(16) 0.0110(19) 0.0009(16)
C27A 0.043(2) 0.0412(18) 0.059(2) 0.0021(16) 0.020(2) -0.0041(16)
C28A 0.043(2) 0.0460(17) 0.053(2) 0.0137(16) 0.0164(19) 0.0084(16)
C29A 0.041(2) 0.0356(16) 0.042(2) 0.0013(13) 0.0145(17) 0.0008(14)
C30A 0.037(2) 0.0536(19) 0.068(2) -0.0014(16) 0.0244(19) 0.0032(15)
C31A 0.051(2) 0.0386(19) 0.073(2) 0.0004(15) 0.030(2) -0.0011(16)
C32A 0.049(2) 0.0389(18) 0.054(2) -0.0037(14) 0.0190(19) 0.0064(16)
C33A 0.035(2) 0.0475(18) 0.063(2) -0.0102(15) 0.0266(18) 0.0009(15)
C34A 0.044(2) 0.0389(18) 0.060(2) -0.0069(14) 0.0257(19) -0.0075(15)
C35A 0.048(2) 0.076(2) 0.064(3) -0.003(2) 0.014(2) 0.010(2)
C36A 0.182(5) 0.044(2) 0.096(4) -0.0134(19) 0.065(4) -0.037(2)
C37A 0.058(3) 0.054(2) 0.136(4) -0.029(3) 0.046(3) 0.0026(19)
C38A 0.075(3) 0.064(2) 0.062(3) -0.0051(18) 0.026(2) -0.025(2)
S1B 0.0475(5) 0.0419(4) 0.0691(6) 0.0023(4) 0.0349(5) 0.0014(4)
O1B 0.0887(17) 0.0427(11) 0.0767(16) -0.0043(10) 0.0599(15) -0.0118(10)
O2B 0.0593(16) 0.0480(12) 0.0951(18) -0.0022(10) 0.0333(14) 0.0119(10)
O3B 0.0827(17) 0.0525(12) 0.0852(17) 0.0008(11) 0.0598(15) 0.0083(11)
O4B 0.0794(17) 0.0478(12) 0.0802(17) 0.0077(11) 0.0269(14) -0.0195(11)
N1B 0.0489(17) 0.0388(13) 0.0666(19) 0.0056(12) 0.0349(16) 0.0044(11)
N2B 0.0469(17) 0.0386(14) 0.0512(17) 0.0019(12) 0.0290(14) -0.0009(12)
N3B 0.0462(17) 0.0396(13) 0.0573(18) -0.0027(11) 0.0305(15) -0.0036(11)
N4B 0.0397(16) 0.0384(15) 0.0535(17) -0.0009(11) 0.0250(14) -0.0026(11)
C1B 0.0408(19) 0.0423(16) 0.0383(19) -0.0024(14) 0.0214(17) 0.0000(13)
C2B 0.058(2) 0.0362(16) 0.061(2) -0.0089(15) 0.0366(19) -0.0016(14)
C3B 0.053(2) 0.0363(17) 0.058(2) -0.0040(15) 0.0348(19) -0.0063(14)
C4B 0.059(2) 0.0420(17) 0.048(2) -0.0006(15) 0.0305(19) -0.0040(15)
C5B 0.069(2) 0.0399(17) 0.061(2) -0.0059(16) 0.042(2) 0.0004(15)
C6B 0.062(2) 0.0338(17) 0.056(2) -0.0035(14) 0.0369(19) -0.0046(14)
C7B 0.0371(19) 0.0425(16) 0.044(2) -0.0048(14) 0.0228(17) 0.0024(14)
C8B 0.042(2) 0.0390(17) 0.056(2) 0.0013(14) 0.0298(19) 0.0008(14)
C9B 0.042(2) 0.0409(17) 0.055(2) 0.0034(14) 0.0285(18) -0.0028(15)
C10B 0.046(2) 0.0402(18) 0.060(2) 0.0016(14) 0.0292(18) -0.0045(16)
C11B 0.037(2) 0.0523(19) 0.057(2) 0.0085(15) 0.0242(17) 0.0069(15)
C12B 0.054(2) 0.0393(18) 0.058(2) -0.0010(14) 0.0279(19) 0.0037(17)
C13B 0.054(2) 0.0386(18) 0.091(3) -0.0005(16) 0.037(2) -0.0033(17)
C14B 0.043(2) 0.0521(19) 0.081(3) -0.0003(17) 0.0347(19) -0.0020(16)
C15B 0.039(2) 0.0477(17) 0.052(2) 0.0019(15) 0.0256(18) -0.0023(15)
C16B 0.042(2) 0.0417(16) 0.057(2) 0.0048(14) 0.0287(18) -0.0029(13)
C17B 0.065(2) 0.0381(18) 0.091(3) 0.0030(16) 0.054(2) -0.0010(16)
C18B 0.066(2) 0.0395(18) 0.090(3) -0.0036(16) 0.053(2) 0.0020(16)
C19B 0.040(2) 0.0369(15) 0.059(2) -0.0033(14) 0.0310(18) 0.0045(13)
C20B 0.043(2) 0.0434(17) 0.045(2) -0.0009(14) 0.0238(17) 0.0004(15)
C21B 0.044(2) 0.0395(17) 0.044(2) 0.0003(14) 0.0235(17) -0.0024(14)
C22B 0.0313(18) 0.0420(16) 0.048(2) 0.0042(14) 0.0233(16) -0.0034(14)
C23B 0.0344(19) 0.0391(16) 0.044(2) 0.0007(14) 0.0182(17) -0.0024(13)
C24B 0.058(2) 0.0384(17) 0.063(2) 0.0021(15) 0.037(2) 0.0011(14)
C25B 0.073(2) 0.0451(18) 0.070(2) 0.0097(17) 0.052(2) 0.0036(16)
C26B 0.050(2) 0.0543(19) 0.055(2) -0.0057(16) 0.032(2) 0.0005(15)
C27B 0.054(2) 0.0411(18) 0.060(2) 0.0024(15) 0.034(2) 0.0073(14)
C28B 0.045(2) 0.0504(18) 0.051(2) 0.0083(16) 0.0272(19) 0.0027(14)
C29B 0.040(2) 0.0386(16) 0.043(2) -0.0008(13) 0.0195(17) 0.0000(15)
C30B 0.051(3) 0.0496(19) 0.068(2) 0.0010(16) 0.0305(19) 0.0047(16)
C31B 0.062(3) 0.0364(18) 0.070(2) 0.0080(15) 0.025(2) -0.0002(17)
C32B 0.057(2) 0.0488(19) 0.044(2) -0.0004(15) 0.0193(19) -0.0104(18)
C33B 0.046(2) 0.0475(19) 0.055(2) -0.0018(15) 0.0205(18) -0.0035(15)
C34B 0.052(2) 0.0378(17) 0.056(2) 0.0038(14) 0.0256(19) 0.0027(16)
C35B 0.077(3) 0.0475(18) 0.068(3) 0.0015(17) 0.041(3) -0.015(2)
C36B 0.080(3) 0.055(2) 0.111(4) 0.023(2) 0.063(3) 0.0273(19)
C37B 0.071(3) 0.055(2) 0.088(3) -0.0131(19) 0.045(3) 0.010(2)
C38B 0.118(3) 0.052(2) 0.103(4) 0.026(2) 0.027(4) -0.018(3)
O1 0.100(2) 0.1134(19) 0.115(2) -0.0409(17) 0.030(2) -0.0091(19)
O2 0.098(2) 0.1048(19) 0.137(3) 0.0484(17) 0.032(2) 0.0184(18)
O3 0.114(3) 0.0922(17) 0.113(2) 0.0039(15) 0.051(2) 0.0167(16)
O4 0.125(3) 0.0972(18) 0.112(2) 0.0216(16) 0.044(2) -0.0022(17)
O5 0.0697(18) 0.0477(12) 0.0643(18) -0.0017(15) 0.0267(16) -0.0049(11)
O6 0.0673(18) 0.0501(13) 0.0555(18) 0.0005(15) 0.0169(16) -0.0114(12)
O7 0.0677(18) 0.0471(13) 0.0658(19) 0.0010(15) 0.0239(16) 0.0057(12)
O8 0.0742(18) 0.0472(13) 0.0677(19) 0.0006(15) 0.0243(17) 0.0050(12)
C1 0.130(4) 0.105(3) 0.146(4) -0.021(3) 0.021(3) -0.033(3)
C2 0.102(4) 0.102(3) 0.057(3) -0.010(2) 0.009(3) -0.008(3)
C3 0.112(4) 0.113(3) 0.125(4) -0.007(3) -0.015(3) 0.017(3)
C4 0.103(4) 0.103(3) 0.113(4) 0.003(2) 0.000(3) -0.021(3)
C5 0.083(3) 0.091(3) 0.073(3) 0.011(2) 0.005(3) 0.011(3)
C6 0.118(4) 0.074(3) 0.175(5) 0.005(3) 0.010(3) 0.024(2)
C7 0.167(5) 0.101(3) 0.103(3) 0.008(2) 0.069(3) -0.001(3)
C8 0.088(4) 0.095(3) 0.062(3) -0.004(2) 0.018(3) 0.017(3)
C9 0.125(4) 0.088(3) 0.124(4) -0.013(2) 0.040(3) 0.031(2)
C10 0.198(5) 0.110(3) 0.136(4) -0.010(3) 0.044(4) 0.050(3)
C11 0.089(4) 0.129(4) 0.078(3) 0.022(3) 0.022(3) -0.028(3)
C12 0.165(5) 0.120(3) 0.252(6) 0.090(4) 0.088(5) -0.007(3)

loop_
_atom_type_symbol
_atom_type_description
_atom_type_scat_dispersion_real
_atom_type_scat_dispersion_imag
_atom_type_scat_source
S S 0.1246 0.1234 'International Tables Vol C Tables 4.2.6.8 and 6.1.1.4'
C C 0.0033 0.0016 'International Tables Vol C Tables 4.2.6.8 and 6.1.1.4'
O O 0.0106 0.0060 'International Tables Vol C Tables 4.2.6.8 and 6.1.1.4'
N N 0.0061 0.0033 'International Tables Vol C Tables 4.2.6.8 and 6.1.1.4'
H H 0.0000 0.0000 'International Tables Vol C Tables 4.2.6.8 and 6.1.1.4'

loop_
_geom_angle_atom_site_label_1
_geom_angle_atom_site_label_2
_geom_angle_atom_site_label_3
_geom_angle
C16A S1A C19A 92.03(13)
C4A O1A C35A 117.4(2)
C12A O2A C36A 117.6(3)
C32A O3A C37A 116.6(2)
C26A O4A C38A 118.1(2)
C15A N1A C8A 105.5(2)
C15A N2A C7A 108.5(2)
C15A N2A H2G 125.8
C7A N2A H2G 125.8
C20A N3A C21A 105.9(2)
C20A N4A C22A 108.3(2)
C20A N4A H4G 125.8
C22A N4A H4G 125.8
C6A C1A C2A 116.9(2)
C6A C1A C7A 122.5(2)
C2A C1A C7A 120.5(2)
C3A C2A C1A 121.3(3)
C3A C2A H2A 119.3
C1A C2A H2A 119.3
C2A C3A C4A 120.5(2)
C2A C3A H3A 119.8
C4A C3A H3A 119.8
O1A C4A C5A 125.2(3)
O1A C4A C3A 115.3(2)
C5A C4A C3A 119.5(3)
C4A C5A C6A 120.1(3)
C4A C5A H5A 119.9
C6A C5A H5A 119.9
C5A C6A C1A 121.6(2)
C5A C6A H6A 119.2
C1A C6A H6A 119.2
N2A C7A C8A 104.8(2)
N2A C7A C1A 120.8(2)
C8A C7A C1A 134.4(2)
C7A C8A N1A 110.2(2)
C7A C8A C9A 132.1(3)
N1A C8A C9A 117.7(2)
C10A C9A C14A 117.4(2)
C10A C9A C8A 123.5(2)
C14A C9A C8A 119.1(3)
C11A C10A C9A 121.8(3)
C11A C10A H10A 119.1
C9A C10A H10A 119.1
C10A C11A C12A 119.3(3)
C10A C11A H11A 120.4
C12A C11A H11A 120.4
C13A C12A O2A 124.2(3)
C13A C12A C11A 120.8(3)
O2A C12A C11A 115.0(3)
C12A C13A C14A 119.0(3)
C12A C13A H13A 120.5
C14A C13A H13A 120.5
C13A C14A C9A 121.8(3)
C13A C14A H14A 119.1
C9A C14A H14A 119.1
N1A C15A N2A 111.0(2)
N1A C15A C16A 124.6(3)
N2A C15A C16A 124.4(2)
C17A C16A C15A 130.8(3)
C17A C16A S1A 110.8(2)
C15A C16A S1A 118.31(19)
C19A C18A C17A 113.6(3)
C19A C18A H18A 123.2
C17A C18A H18A 123.2
C16A C17A C18A 113.2(3)
C16A C17A H17A 123.4
C18A C17A H17A 123.4
C18A C19A C20A 130.8(3)
C18A C19A S1A 110.3(2)
C20A C19A S1A 118.87(19)
N3A C20A N4A 111.0(2)
N3A C20A C19A 123.8(3)
N4A C20A C19A 125.2(2)
N3A C21A C22A 109.8(2)
N3A C21A C29A 119.5(2)
C22A C21A C29A 130.5(3)
N4A C22A C21A 104.9(2)
N4A C22A C23A 121.3(2)
C21A C22A C23A 133.7(2)
C24A C23A C28A 117.3(3)
C24A C23A C22A 121.0(2)
C28A C23A C22A 121.6(3)
C25A C24A C23A 121.5(3)
C25A C24A H24A 119.2
C23A C24A H24A 119.2
C24A C25A C26A 119.8(3)
C24A C25A H25A 120.1
C26A C25A H25A 120.1
C27A C26A O4A 125.1(2)
C27A C26A C25A 119.5(3)
O4A C26A C25A 115.4(3)
C26A C27A C28A 120.5(3)
C26A C27A H27A 119.7
C28A C27A H27A 119.7
C27A C28A C23A 121.3(3)
C27A C28A H28A 119.3
C23A C28A H28A 119.3
C34A C29A C30A 117.9(2)
C34A C29A C21A 122.3(2)
C30A C29A C21A 119.8(3)
C31A C30A C29A 120.9(3)
C31A C30A H30A 119.5
C29A C30A H30A 119.5
C32A C31A C30A 120.0(3)
C32A C31A H31A 120.0
C30A C31A H31A 120.0
C31A C32A C33A 120.1(2)
C31A C32A O3A 115.5(2)
C33A C32A O3A 124.4(3)
C32A C33A C34A 119.5(3)
C32A C33A H33A 120.3
C34A C33A H33A 120.3
C29A C34A C33A 121.6(2)
C29A C34A H34A 119.2
C33A C34A H34A 119.2
O1A C35A H35A 109.5
O1A C35A H35B 109.5
H35A C35A H35B 109.5
O1A C35A H35C 109.5
H35A C35A H35C 109.5
H35B C35A H35C 109.5
O2A C36A H36A 109.5
O2A C36A H36B 109.5
H36A C36A H36B 109.5
O2A C36A H36C 109.5
H36A C36A H36C 109.5
H36B C36A H36C 109.5
O3A C37A H37A 109.5
O3A C37A H37B 109.5
H37A C37A H37B 109.5
O3A C37A H37C 109.5
H37A C37A H37C 109.5
H37B C37A H37C 109.5
O4A C38A H38A 109.5
O4A C38A H38B 109.5
H38A C38A H38B 109.5
O4A C38A H38C 109.5
H38A C38A H38C 109.5
H38B C38A H38C 109.5
C16B S1B C19B 91.85(13)
C4B O1B C35B 117.1(2)
C12B O2B C36B 116.4(2)
C26B O3B C37B 117.0(2)
C32B O4B C38B 117.2(3)
C15B N1B C8B 105.8(2)
C15B N2B C7B 108.4(2)
C15B N2B H2H 125.8
C7B N2B H2H 125.8
C20B N3B C21B 105.8(2)
C20B N4B C22B 108.9(2)
C20B N4B H4H 125.5
C22B N4B H4H 125.5
C6B C1B C2B 116.7(2)
C6B C1B C7B 121.7(2)
C2B C1B C7B 121.6(2)
C3B C2B C1B 121.6(3)
C3B C2B H2B 119.2
C1B C2B H2B 119.2
C4B C3B C2B 120.3(2)
C4B C3B H3B 119.8
C2B C3B H3B 119.8
O1B C4B C3B 124.7(2)
O1B C4B C5B 115.9(2)
C3B C4B C5B 119.4(3)
C6B C5B C4B 119.6(3)
C6B C5B H5B 120.2
C4B C5B H5B 120.2
C5B C6B C1B 122.4(2)
C5B C6B H6B 118.8
C1B C6B H6B 118.8
C8B C7B N2B 105.1(2)
C8B C7B C1B 133.8(2)
N2B C7B C1B 121.0(2)
C7B C8B N1B 110.0(2)
C7B C8B C9B 131.6(3)
N1B C8B C9B 118.4(2)
C10B C9B C14B 117.0(2)
C10B C9B C8B 122.7(2)
C14B C9B C8B 120.2(3)
C9B C10B C11B 122.2(3)
C9B C10B H10B 118.9
C11B C10B H10B 118.9
C12B C11B C10B 119.8(3)
C12B C11B H11B 120.1
C10B C11B H11B 120.1
C11B C12B O2B 124.7(3)
C11B C12B C13B 119.7(3)
O2B C12B C13B 115.7(2)
C14B C13B C12B 120.0(3)
C14B C13B H13B 120.0
C12B C13B H13B 120.0
C13B C14B C9B 121.3(3)
C13B C14B H14B 119.4
C9B C14B H14B 119.4
N1B C15B N2B 110.8(2)
N1B C15B C16B 123.9(3)
N2B C15B C16B 125.3(2)
C17B C16B C15B 131.0(3)
C17B C16B S1B 110.7(2)
C15B C16B S1B 118.31(19)
C16B C17B C18B 113.4(3)
C16B C17B H17B 123.3
C18B C17B H17B 123.3
C19B C18B C17B 113.2(2)
C19B C18B H18B 123.4
C17B C18B H18B 123.4
C18B C19B C20B 130.9(2)
C18B C19B S1B 110.9(2)
C20B C19B S1B 118.25(18)
N3B C20B N4B 110.4(2)
N3B C20B C19B 123.7(2)
N4B C20B C19B 125.8(2)
N3B C21B C22B 110.3(2)
N3B C21B C29B 119.3(2)
C22B C21B C29B 130.3(3)
N4B C22B C21B 104.5(2)
N4B C22B C23B 122.1(2)
C21B C22B C23B 133.3(2)
C24B C23B C28B 116.9(3)
C24B C23B C22B 121.6(2)
C28B C23B C22B 121.3(2)
C25B C24B C23B 122.2(3)
C25B C24B H24B 118.9
C23B C24B H24B 118.9
C24B C25B C26B 119.7(3)
C24B C25B H25B 120.1
C26B C25B H25B 120.1
C27B C26B O3B 125.8(2)
C27B C26B C25B 119.5(3)
O3B C26B C25B 114.7(3)
C26B C27B C28B 120.3(3)
C26B C27B H27B 119.8
C28B C27B H27B 119.8
C27B C28B C23B 121.3(3)
C27B C28B H28B 119.3
C23B C28B H28B 119.3
C34B C29B C30B 117.5(3)
C34B C29B C21B 121.8(2)
C30B C29B C21B 120.6(3)
C29B C30B C31B 121.4(3)
C29B C30B H30B 119.3
C31B C30B H30B 119.3
C32B C31B C30B 119.5(3)
C32B C31B H31B 120.3
C30B C31B H31B 120.3
C31B C32B O4B 125.2(3)
C31B C32B C33B 120.6(3)
O4B C32B C33B 114.2(3)
C34B C33B C32B 119.5(3)
C34B C33B H33B 120.3
C32B C33B H33B 120.3
C33B C34B C29B 121.6(3)
C33B C34B H34B 119.2
C29B C34B H34B 119.2
O1B C35B H35D 109.5
O1B C35B H35E 109.5
H35D C35B H35E 109.5
O1B C35B H35F 109.5
H35D C35B H35F 109.5
H35E C35B H35F 109.5
O2B C36B H36D 109.5
O2B C36B H36E 109.5
H36D C36B H36E 109.5
O2B C36B H36F 109.5
H36D C36B H36F 109.5
H36E C36B H36F 109.5
O3B C37B H37D 109.5
O3B C37B H37E 109.5
H37D C37B H37E 109.5
O3B C37B H37F 109.5
H37D C37B H37F 109.5
H37E C37B H37F 109.5
O4B C38B H38D 109.5
O4B C38B H38E 109.5
H38D C38B H38E 109.5
O4B C38B H38F 109.5
H38D C38B H38F 109.5
H38E C38B H38F 109.5
H5G O5 H5H 109(3)
H6G O6 H6H 112(3)
H7G O7 H7H 115(3)
H8G O8 H8H 112(3)
C2 C1 H1A 109.5
C2 C1 H1B 109.5
H1A C1 H1B 109.5
C2 C1 H1C 109.5
H1A C1 H1C 109.5
H1B C1 H1C 109.5
O1 C2 C3 121.9(4)
O1 C2 C1 120.5(4)
C3 C2 C1 117.7(4)
C2 C3 H3C 109.5
C2 C3 H3D 109.5
H3C C3 H3D 109.5
C2 C3 H3E 109.5
H3C C3 H3E 109.5
H3D C3 H3E 109.5
C5 C4 H4C 109.5
C5 C4 H4D 109.5
H4C C4 H4D 109.5
C5 C4 H4E 109.5
H4C C4 H4E 109.5
H4D C4 H4E 109.5
O2 C5 C6 119.8(4)
O2 C5 C4 121.6(4)
C6 C5 C4 118.6(4)
C5 C6 H6C 109.5
C5 C6 H6D 109.5
H6C C6 H6D 109.5
C5 C6 H6E 109.5
H6C C6 H6E 109.5
H6D C6 H6E 109.5
C8 C7 H7A 109.5
C8 C7 H7B 109.5
H7A C7 H7B 109.5
C8 C7 H7C 109.5
H7A C7 H7C 109.5
H7B C7 H7C 109.5
O3 C8 C7 121.4(4)
O3 C8 C9 120.9(4)
C7 C8 C9 117.7(4)
C8 C9 H9A 109.5
C8 C9 H9B 109.5
H9A C9 H9B 109.5
C8 C9 H9C 109.5
H9A C9 H9C 109.5
H9B C9 H9C 109.5
C11 C10 H10C 109.5
C11 C10 H10D 109.5
H10C C10 H10D 109.5
C11 C10 H10E 109.5
H10C C10 H10E 109.5
H10D C10 H10E 109.5
O4 C11 C10 122.1(4)
O4 C11 C12 116.5(5)
C10 C11 C12 121.3(4)
C11 C12 H12A 109.5
C11 C12 H12B 109.5
H12A C12 H12B 109.5
C11 C12 H12C 109.5
H12A C12 H12C 109.5
H12B C12 H12C 109.5

loop_
_geom_bond_atom_site_label_1
_geom_bond_atom_site_label_2
_geom_bond_distance
S1A C16A 1.728(2)
S1A C19A 1.728(3)
O1A C4A 1.375(3)
O1A C35A 1.419(3)
O2A C12A 1.377(3)
O2A C36A 1.400(3)
O3A C32A 1.376(3)
O3A C37A 1.420(3)
O4A C26A 1.375(3)
O4A C38A 1.421(3)
N1A C15A 1.326(3)
N1A C8A 1.383(3)
N2A C15A 1.355(3)
N2A C7A 1.373(3)
N2A H2G 0.8600
N3A C20A 1.331(3)
N3A C21A 1.378(3)
N4A C20A 1.348(3)
N4A C22A 1.381(3)
N4A H4G 0.8600
C1A C6A 1.390(3)
C1A C2A 1.405(3)
C1A C7A 1.466(3)
C2A C3A 1.373(3)
C2A H2A 0.9300
C3A C4A 1.378(3)
C3A H3A 0.9300
C4A C5A 1.376(3)
C5A C6A 1.386(3)
C5A H5A 0.9300
C6A H6A 0.9300
C7A C8A 1.381(3)
C8A C9A 1.477(3)
C9A C10A 1.385(3)
C9A C14A 1.395(3)
C10A C11A 1.385(3)
C10A H10A 0.9300
C11A C12A 1.385(3)
C11A H11A 0.9300
C12A C13A 1.371(4)
C13A C14A 1.392(3)
C13A H13A 0.9300
C14A H14A 0.9300
C15A C16A 1.451(3)
C16A C17A 1.356(3)
C18A C19A 1.362(3)
C18A C17A 1.408(3)
C18A H18A 0.9300
C17A H17A 0.9300
C19A C20A 1.441(3)
C21A C22A 1.386(3)
C21A C29A 1.479(3)
C22A C23A 1.468(3)
C23A C24A 1.389(3)
C23A C28A 1.391(3)
C24A C25A 1.378(3)
C24A H24A 0.9300
C25A C26A 1.387(3)
C25A H25A 0.9300
C26A C27A 1.368(3)
C27A C28A 1.376(3)
C27A H27A 0.9300
C28A H28A 0.9300
C29A C34A 1.375(3)
C29A C30A 1.393(3)
C30A C31A 1.382(3)
C30A H30A 0.9300
C31A C32A 1.373(3)
C31A H31A 0.9300
C32A C33A 1.376(3)
C33A C34A 1.385(3)
C33A H33A 0.9300
C34A H34A 0.9300
C35A H35A 0.9600
C35A H35B 0.9600
C35A H35C 0.9600
C36A H36A 0.9600
C36A H36B 0.9600
C36A H36C 0.9600
C37A H37A 0.9600
C37A H37B 0.9600
C37A H37C 0.9600
C38A H38A 0.9600
C38A H38B 0.9600
C38A H38C 0.9600
S1B C16B 1.724(2)
S1B C19B 1.726(2)
O1B C4B 1.365(3)
O1B C35B 1.430(2)
O2B C12B 1.376(3)
O2B C36B 1.417(3)
O3B C26B 1.375(3)
O3B C37B 1.433(3)
O4B C32B 1.382(3)
O4B C38B 1.421(3)
N1B C15B 1.340(3)
N1B C8B 1.384(3)
N2B C15B 1.352(3)
N2B C7B 1.386(3)
N2B H2H 0.8600
N3B C20B 1.334(3)
N3B C21B 1.377(3)
N4B C20B 1.353(3)
N4B C22B 1.376(3)
N4B H4H 0.8600
C1B C6B 1.387(3)
C1B C2B 1.396(3)
C1B C7B 1.464(3)
C2B C3B 1.382(3)
C2B H2B 0.9300
C3B C4B 1.370(3)
C3B H3B 0.9300
C4B C5B 1.393(3)
C5B C6B 1.372(3)
C5B H5B 0.9300
C6B H6B 0.9300
C7B C8B 1.381(3)
C8B C9B 1.473(3)
C9B C10B 1.380(3)
C9B C14B 1.394(3)
C10B C11B 1.382(3)
C10B H10B 0.9300
C11B C12B 1.366(3)
C11B H11B 0.9300
C12B C13B 1.383(3)
C13B C14B 1.379(3)
C13B H13B 0.9300
C14B H14B 0.9300
C15B C16B 1.448(3)
C16B C17B 1.360(3)
C17B C18B 1.405(3)
C17B H17B 0.9300
C18B C19B 1.357(3)
C18B H18B 0.9300
C19B C20B 1.440(3)
C21B C22B 1.383(3)
C21B C29B 1.479(3)
C22B C23B 1.464(3)
C23B C24B 1.390(3)
C23B C28B 1.397(3)
C24B C25B 1.368(3)
C24B H24B 0.9300
C25B C26B 1.395(3)
C25B H25B 0.9300
C26B C27B 1.368(3)
C27B C28B 1.383(3)
C27B H27B 0.9300
C28B H28B 0.9300
C29B C34B 1.386(3)
C29B C30B 1.392(3)
C30B C31B 1.393(3)
C30B H30B 0.9300
C31B C32B 1.363(4)
C31B H31B 0.9300
C32B C33B 1.385(3)
C33B C34B 1.382(3)
C33B H33B 0.9300
C34B H34B 0.9300
C35B H35D 0.9600
C35B H35E 0.9600
C35B H35F 0.9600
C36B H36D 0.9600
C36B H36E 0.9600
C36B H36F 0.9600
C37B H37D 0.9600
C37B H37E 0.9600
C37B H37F 0.9600
C38B H38D 0.9600
C38B H38E 0.9600
C38B H38F 0.9600
O1 C2 1.222(4)
O2 C5 1.213(4)
O3 C8 1.219(4)
O4 C11 1.241(4)
O5 H5G 0.817(17)
O5 H5H 0.829(18)
O6 H6G 0.818(17)
O6 H6H 0.818(17)
O7 H7G 0.836(17)
O7 H7H 0.839(18)
O8 H8G 0.819(17)
O8 H8H 0.843(18)
C1 C2 1.498(4)
C1 H1A 0.9600
C1 H1B 0.9600
C1 H1C 0.9600
C2 C3 1.481(5)
C3 H3C 0.9600
C3 H3D 0.9600
C3 H3E 0.9600
C4 C5 1.494(4)
C4 H4C 0.9600
C4 H4D 0.9600
C4 H4E 0.9600
C5 C6 1.493(4)
C6 H6C 0.9600
C6 H6D 0.9600
C6 H6E 0.9600
C7 C8 1.492(4)
C7 H7A 0.9600
C7 H7B 0.9600
C7 H7C 0.9600
C8 C9 1.497(4)
C9 H9A 0.9600
C9 H9B 0.9600
C9 H9C 0.9600
C10 C11 1.441(5)
C10 H10C 0.9600
C10 H10D 0.9600
C10 H10E 0.9600
C11 C12 1.487(5)
C12 H12A 0.9600
C12 H12B 0.9600
C12 H12C 0.9600

loop_
_geom_torsion_atom_site_label_1
_geom_torsion_atom_site_label_2
_geom_torsion_atom_site_label_3
_geom_torsion_atom_site_label_4
_geom_torsion
C6A C1A C2A C3A 1.7(4)
C7A C1A C2A C3A 180.0(2)
C1A C2A C3A C4A 0.2(4)
C35A O1A C4A C5A 7.2(4)
C35A O1A C4A C3A -172.3(2)
C2A C3A C4A O1A 178.1(2)
C2A C3A C4A C5A -1.5(4)
O1A C4A C5A C6A -178.8(2)
C3A C4A C5A C6A 0.7(4)
C4A C5A C6A C1A 1.3(4)
C2A C1A C6A C5A -2.4(4)
C7A C1A C6A C5A 179.3(2)
C15A N2A C7A C8A 0.5(3)
C15A N2A C7A C1A 179.6(2)
C6A C1A C7A N2A 147.1(2)
C2A C1A C7A N2A -31.1(4)
C6A C1A C7A C8A -34.1(5)
C2A C1A C7A C8A 147.7(3)
N2A C7A C8A N1A -0.4(3)
C1A C7A C8A N1A -179.3(3)
N2A C7A C8A C9A 179.1(3)
C1A C7A C8A C9A 0.2(5)
C15A N1A C8A C7A 0.2(3)
C15A N1A C8A C9A -179.4(2)
C7A C8A C9A C10A -35.4(5)
N1A C8A C9A C10A 144.1(3)
C7A C8A C9A C14A 148.0(3)
N1A C8A C9A C14A -32.6(4)
C14A C9A C10A C11A -0.8(4)
C8A C9A C10A C11A -177.5(3)
C9A C10A C11A C12A 0.1(4)
C36A O2A C12A C13A -0.1(5)
C36A O2A C12A C11A 179.4(3)
C10A C11A C12A C13A 0.6(4)
C10A C11A C12A O2A -178.9(2)
O2A C12A C13A C14A 178.8(2)
C11A C12A C13A C14A -0.6(4)
C12A C13A C14A C9A -0.1(4)
C10A C9A C14A C13A 0.8(4)
C8A C9A C14A C13A 177.6(2)
C8A N1A C15A N2A 0.1(3)
C8A N1A C15A C16A -178.0(3)
C7A N2A C15A N1A -0.4(3)
C7A N2A C15A C16A 177.7(3)
N1A C15A C16A C17A -169.0(3)
N2A C15A C16A C17A 13.1(5)
N1A C15A C16A S1A 13.5(4)
N2A C15A C16A S1A -164.3(2)
C19A S1A C16A C17A -0.5(3)
C19A S1A C16A C15A 177.4(2)
C15A C16A C17A C18A -177.4(3)
S1A C16A C17A C18A 0.1(4)
C19A C18A C17A C16A 0.4(4)
C17A C18A C19A C20A -179.7(3)
C17A C18A C19A S1A -0.8(4)
C16A S1A C19A C18A 0.7(2)
C16A S1A C19A C20A 179.8(2)
C21A N3A C20A N4A -0.5(3)
C21A N3A C20A C19A -180.0(3)
C22A N4A C20A N3A 0.3(3)
C22A N4A C20A C19A 179.8(3)
C18A C19A C20A N3A -170.7(3)
S1A C19A C20A N3A 10.4(4)
C18A C19A C20A N4A 9.9(5)
S1A C19A C20A N4A -169.0(2)
C20A N3A C21A C22A 0.5(3)
C20A N3A C21A C29A -176.2(2)
C20A N4A C22A C21A 0.0(3)
C20A N4A C22A C23A -176.7(2)
N3A C21A C22A N4A -0.3(3)
C29A C21A C22A N4A 175.9(3)
N3A C21A C22A C23A 175.8(3)
C29A C21A C22A C23A -8.0(5)
N4A C22A C23A C24A 140.3(3)
C21A C22A C23A C24A -35.3(5)
N4A C22A C23A C28A -36.4(4)
C21A C22A C23A C28A 148.0(3)
C28A C23A C24A C25A -1.5(4)
C22A C23A C24A C25A -178.3(2)
C23A C24A C25A C26A 1.9(4)
C38A O4A C26A C27A 5.1(4)
C38A O4A C26A C25A -174.6(3)
C24A C25A C26A C27A -0.9(4)
C24A C25A C26A O4A 178.8(2)
O4A C26A C27A C28A 179.9(3)
C25A C26A C27A C28A -0.4(4)
C26A C27A C28A C23A 0.8(4)
C24A C23A C28A C27A 0.1(4)
C22A C23A C28A C27A 176.9(3)
N3A C21A C29A C34A 144.6(3)
C22A C21A C29A C34A -31.2(5)
N3A C21A C29A C30A -32.9(4)
C22A C21A C29A C30A 151.2(3)
C34A C29A C30A C31A 0.0(4)
C21A C29A C30A C31A 177.6(2)
C29A C30A C31A C32A 0.6(4)
C30A C31A C32A C33A -0.3(4)
C30A C31A C32A O3A 179.5(2)
C37A O3A C32A C31A 169.4(3)
C37A O3A C32A C33A -10.8(4)
C31A C32A C33A C34A -0.5(4)
O3A C32A C33A C34A 179.7(2)
C30A C29A C34A C33A -0.8(4)
C21A C29A C34A C33A -178.4(2)
C32A C33A C34A C29A 1.1(4)
C6B C1B C2B C3B 0.3(4)
C7B C1B C2B C3B -178.3(3)
C1B C2B C3B C4B -0.2(4)
C35B O1B C4B C3B -2.0(4)
C35B O1B C4B C5B 179.8(2)
C2B C3B C4B O1B -178.8(3)
C2B C3B C4B C5B -0.7(4)
O1B C4B C5B C6B 179.8(2)
C3B C4B C5B C6B 1.5(4)
C4B C5B C6B C1B -1.4(4)
C2B C1B C6B C5B 0.5(4)
C7B C1B C6B C5B 179.1(3)
C15B N2B C7B C8B 0.0(3)
C15B N2B C7B C1B 178.7(2)
C6B C1B C7B C8B 25.5(5)
C2B C1B C7B C8B -155.9(3)
C6B C1B C7B N2B -152.8(2)
C2B C1B C7B N2B 25.8(4)
N2B C7B C8B N1B 0.0(3)
C1B C7B C8B N1B -178.5(3)
N2B C7B C8B C9B -177.1(3)
C1B C7B C8B C9B 4.4(5)
C15B N1B C8B C7B 0.0(3)
C15B N1B C8B C9B 177.5(2)
C7B C8B C9B C10B 36.3(5)
N1B C8B C9B C10B -140.6(3)
C7B C8B C9B C14B -146.4(3)
N1B C8B C9B C14B 36.7(4)
C14B C9B C10B C11B -0.6(4)
C8B C9B C10B C11B 176.8(2)
C9B C10B C11B C12B 0.2(4)
C10B C11B C12B O2B -179.7(2)
C10B C11B C12B C13B 0.2(4)
C36B O2B C12B C11B 11.7(4)
C36B O2B C12B C13B -168.2(3)
C11B C12B C13B C14B -0.3(5)
O2B C12B C13B C14B 179.6(2)
C12B C13B C14B C9B -0.1(5)
C10B C9B C14B C13B 0.5(4)
C8B C9B C14B C13B -177.0(3)
C8B N1B C15B N2B 0.0(3)
C8B N1B C15B C16B 178.4(2)
C7B N2B C15B N1B 0.0(3)
C7B N2B C15B C16B -178.3(2)
N1B C15B C16B C17B 172.3(3)
N2B C15B C16B C17B -9.6(5)
N1B C15B C16B S1B -9.1(4)
N2B C15B C16B S1B 169.0(2)
C19B S1B C16B C17B 0.3(2)
C19B S1B C16B C15B -178.6(2)
C15B C16B C17B C18B 178.5(3)
S1B C16B C17B C18B -0.2(3)
C16B C17B C18B C19B 0.0(4)
C17B C18B C19B C20B -179.6(3)
C17B C18B C19B S1B 0.2(3)
C16B S1B C19B C18B -0.2(2)
C16B S1B C19B C20B 179.5(2)
C21B N3B C20B N4B 0.8(3)
C21B N3B C20B C19B -177.6(2)
C22B N4B C20B N3B -0.7(3)
C22B N4B C20B C19B 177.6(2)
C18B C19B C20B N3B 167.2(3)
S1B C19B C20B N3B -12.5(4)
C18B C19B C20B N4B -10.9(5)
S1B C19B C20B N4B 169.3(2)
C20B N3B C21B C22B -0.6(3)
C20B N3B C21B C29B 176.2(2)
C20B N4B C22B C21B 0.3(3)
C20B N4B C22B C23B 177.7(2)
N3B C21B C22B N4B 0.2(3)
C29B C21B C22B N4B -176.2(3)
N3B C21B C22B C23B -176.8(3)
C29B C21B C22B C23B 6.9(5)
N4B C22B C23B C24B -148.7(3)
C21B C22B C23B C24B 27.8(4)
N4B C22B C23B C28B 27.8(4)
C21B C22B C23B C28B -155.7(3)
C28B C23B C24B C25B -0.1(4)
C22B C23B C24B C25B 176.6(3)
C23B C24B C25B C26B -0.5(4)
C37B O3B C26B C27B -7.6(4)
C37B O3B C26B C25B 172.9(3)
C24B C25B C26B C27B 1.0(4)
C24B C25B C26B O3B -179.4(3)
O3B C26B C27B C28B 179.6(3)
C25B C26B C27B C28B -0.9(4)
C26B C27B C28B C23B 0.2(4)
C24B C23B C28B C27B 0.2(4)
C22B C23B C28B C27B -176.4(2)
N3B C21B C29B C34B -135.8(3)
C22B C21B C29B C34B 40.3(4)
N3B C21B C29B C30B 39.6(4)
C22B C21B C29B C30B -144.3(3)
C34B C29B C30B C31B -1.1(4)
C21B C29B C30B C31B -176.7(2)
C29B C30B C31B C32B 0.2(4)
C30B C31B C32B O4B 178.6(2)
C30B C31B C32B C33B 0.9(5)
C38B O4B C32B C31B 16.7(5)
C38B O4B C32B C33B -165.5(3)
C31B C32B C33B C34B -1.1(4)
O4B C32B C33B C34B -179.0(2)
C32B C33B C34B C29B 0.1(4)
C30B C29B C34B C33B 1.0(4)
C21B C29B C34B C33B 176.5(2)
